data_7021139
loop_
_publ_author_name
'Schulte To Brinke, Christian'
'Pape, Tania'
'Hahn, F. Ekkehardt'

_publ_section_title
;
 Synthesis of polynuclear Ag(i) and Au(i) complexes from macrocyclic
 tetraimidazolium salts.
;
_journal_issue 20
_journal_name_full 'Dalton transactions (Cambridge, England : 2003)'
_journal_page_first 7330
_journal_page_last 7337
_journal_paper_doi 10.1039/c2dt32905k
_journal_volume 42
_journal_year 2013
_chemical_formula_sum 'C30 H30 Au F18 N8 P3'
_chemical_formula_weight 1134.50
_chemical_name_systematic
;
?
;
_space_group_IT_number 2
_symmetry_cell_setting triclinic
_symmetry_space_group_name_Hall '-P 1'
_symmetry_space_group_name_H-M 'P -1'
_atom_sites_solution_hydrogens geom
_atom_sites_solution_primary direct
_atom_sites_solution_secondary difmap
_audit_creation_method SHELXL-97
_cell_angle_alpha 108.1110(10)
_cell_angle_beta 90.9680(10)
_cell_angle_gamma 101.2730(10)
_cell_formula_units_Z 2
_cell_length_a 10.0766(4)
_cell_length_b 13.1939(5)
_cell_length_c 15.1674(6)
_cell_measurement_reflns_used 900
_cell_measurement_temperature 153(2)
_cell_measurement_theta_max 22.5
_cell_measurement_theta_min 1
_cell_volume 1873.08(13)
_computing_cell_refinement 'APEX2(Bruker AXS, 2007)'
_computing_data_collection 'APEX2(Bruker AXS, 2007)'
_computing_data_reduction 'SAINT,SADABS (Bruker AXS, 2007 )'
_computing_molecular_graphics
;
ORTEP3,L.J. Farrugia, J. Appl. Cryst. (1997) 30, 565
;
_computing_structure_refinement
;
SHELXL-97, G. M. Sheldrick, Acta Cryst. (2008) A64, 112-122
;
_computing_structure_solution
;
SHELXS-97 , G. M. Sheldrick, Acta Cryst. (2008) A64, 112-122
;
_diffrn_ambient_temperature 153(2)
_diffrn_detector_area_resol_mean 80
_diffrn_measured_fraction_theta_full 0.992
_diffrn_measured_fraction_theta_max 0.992
_diffrn_measurement_device_type 'CCD area detector'
_diffrn_measurement_method 'Omega and Phi scans'
_diffrn_radiation_monochromator graphite
_diffrn_radiation_source 'rotating anode'
_diffrn_radiation_type MoK\a
_diffrn_radiation_wavelength 0.71073
_diffrn_reflns_av_R_equivalents 0.0318
_diffrn_reflns_av_sigmaI/netI 0.0533
_diffrn_reflns_limit_h_max 14
_diffrn_reflns_limit_h_min -14
_diffrn_reflns_limit_k_max 18
_diffrn_reflns_limit_k_min -18
_diffrn_reflns_limit_l_max 21
_diffrn_reflns_limit_l_min -21
_diffrn_reflns_number 22256
_diffrn_reflns_theta_full 30.00
_diffrn_reflns_theta_max 30.00
_diffrn_reflns_theta_min 1.42
_exptl_absorpt_coefficient_mu 4.183
_exptl_absorpt_correction_T_max 0.9210
_exptl_absorpt_correction_T_min 0.7874
_exptl_absorpt_correction_type multi-scan
_exptl_absorpt_process_details
;
Corrections were done with the SADABS program, utilizing the none merged
raw data obtained from the integration process. Integration and final cell
refinement were done with SAINT.
SADABS reports ratio of Tmin/Tmax = 0.794862
;
_exptl_crystal_colour colourless
_exptl_crystal_density_diffrn 2.012
_exptl_crystal_density_method 'not measured'
_exptl_crystal_description 'transparent plate'
_exptl_crystal_F_000 1104
_exptl_crystal_size_max 0.06
_exptl_crystal_size_mid 0.04
_exptl_crystal_size_min 0.02
_refine_diff_density_max 1.537
_refine_diff_density_min -0.754
_refine_diff_density_rms 0.147
_refine_ls_extinction_method none
_refine_ls_goodness_of_fit_ref 1.010
_refine_ls_hydrogen_treatment mixed
_refine_ls_matrix_type full
_refine_ls_number_parameters 541
_refine_ls_number_reflns 10852
_refine_ls_number_restraints 0
_refine_ls_restrained_S_all 1.010
_refine_ls_R_factor_all 0.0464
_refine_ls_R_factor_gt 0.0346
_refine_ls_shift/su_max 0.001
_refine_ls_shift/su_mean 0.000
_refine_ls_structure_factor_coef Fsqd
_refine_ls_weighting_details 'calc w=1/[\s^2^(Fo^2^)+(0.0386P)^2^+0.0000P] where P=(Fo^2^+2Fc^2^)/3'
_refine_ls_weighting_scheme calc
_refine_ls_wR_factor_gt 0.0722
_refine_ls_wR_factor_ref 0.0765
_reflns_number_gt 9172
_reflns_number_total 10852
_reflns_threshold_expression >2sigma(I)
_cod_data_source_file c2dt32905k.txt
_cod_data_source_block sad3
_cod_original_sg_symbol_H-M P-1
_cod_database_code 7021139

loop_
_symmetry_equiv_pos_as_xyz
'x, y, z'
'-x, -y, -z'

loop_
_atom_site_label
_atom_site_type_symbol
_atom_site_fract_x
_atom_site_fract_y
_atom_site_fract_z
_atom_site_U_iso_or_equiv
_atom_site_adp_type
_atom_site_occupancy
_atom_site_symmetry_multiplicity
_atom_site_calc_flag
_atom_site_refinement_flags
Au1 Au 0.370143(13) 0.335318(11) 0.262165(9) 0.01592(4) Uani 1 1 d .
C1 C 0.1836(3) 0.2567(3) 0.1984(2) 0.0177(7) Uani 1 1 d .
C2 C -0.0145(4) 0.1341(3) 0.1609(3) 0.0250(8) Uani 1 1 d .
H2 H -0.0847 0.0743 0.1607 0.030 Uiso 1 1 calc R
C3 C -0.0152(4) 0.1996(3) 0.1088(3) 0.0251(8) Uani 1 1 d .
H3 H -0.0853 0.1949 0.0642 0.030 Uiso 1 1 calc R
C4 C 0.1481(4) 0.3527(3) 0.0812(2) 0.0195(7) Uani 1 1 d .
H4A H 0.2049 0.3218 0.0313 0.023 Uiso 1 1 calc R
H4B H 0.0664 0.3642 0.0516 0.023 Uiso 1 1 calc R
C5 C 0.3588(4) 0.4890(3) 0.1467(2) 0.0187(7) Uani 1 1 d .
H5 H 0.4184 0.4495 0.1094 0.022 Uiso 1 1 calc R
C6 C 0.1732(4) 0.5355(3) 0.2087(3) 0.0250(8) Uani 1 1 d .
H6 H 0.0809 0.5331 0.2215 0.030 Uiso 1 1 calc R
C7 C 0.2807(4) 0.6164(3) 0.2510(3) 0.0234(8) Uani 1 1 d .
H7 H 0.2779 0.6823 0.2989 0.028 Uiso 1 1 calc R
C8 C 0.5371(4) 0.6488(3) 0.2326(2) 0.0224(7) Uani 1 1 d .
H8A H 0.5572 0.6880 0.1867 0.027 Uiso 1 1 calc R
H8B H 0.5986 0.5971 0.2244 0.027 Uiso 1 1 calc R
C9 C 0.5682(4) 0.7310(3) 0.3297(2) 0.0196(7) Uani 1 1 d .
C10 C 0.6266(4) 0.8381(3) 0.3353(3) 0.0231(8) Uani 1 1 d .
H10 H 0.6341 0.8575 0.2800 0.028 Uiso 1 1 calc R
C11 C 0.6738(4) 0.9167(3) 0.4207(3) 0.0270(8) Uani 1 1 d .
H11 H 0.7134 0.9893 0.4236 0.032 Uiso 1 1 calc R
C12 C 0.6631(4) 0.8891(3) 0.5007(3) 0.0302(9) Uani 1 1 d .
H12 H 0.6973 0.9421 0.5591 0.036 Uiso 1 1 calc R
C13 C 0.6023(4) 0.7839(3) 0.4963(3) 0.0257(8) Uani 1 1 d .
H13 H 0.5930 0.7662 0.5523 0.031 Uiso 1 1 calc R
C14 C 0.5548(4) 0.7036(3) 0.4121(3) 0.0193(7) Uani 1 1 d .
C15 C 0.4953(4) 0.5901(3) 0.4132(3) 0.0206(7) Uani 1 1 d .
H15A H 0.4708 0.5935 0.4768 0.025 Uiso 1 1 calc R
H15B H 0.4111 0.5603 0.3709 0.025 Uiso 1 1 calc R
C16 C 0.5573(4) 0.4123(3) 0.3276(2) 0.0180(7) Uani 1 1 d .
C17 C 0.7277(4) 0.5446(3) 0.4153(3) 0.0303(9) Uani 1 1 d .
H17 H 0.7754 0.6137 0.4551 0.036 Uiso 1 1 calc R
C18 C 0.7790(4) 0.4561(3) 0.3784(3) 0.0302(9) Uani 1 1 d .
H18 H 0.8704 0.4500 0.3870 0.036 Uiso 1 1 calc R
C19 C 0.6998(4) 0.2731(3) 0.2616(3) 0.0238(8) Uani 1 1 d .
H19A H 0.7125 0.2812 0.1994 0.029 Uiso 1 1 calc R
H19B H 0.7854 0.2600 0.2845 0.029 Uiso 1 1 calc R
C20 C 0.4949(4) 0.1368(3) 0.1818(3) 0.0208(7) Uani 1 1 d .
H20 H 0.4878 0.1622 0.1301 0.025 Uiso 1 1 calc R
C21 C 0.5681(4) 0.1201(3) 0.3136(3) 0.0223(7) Uani 1 1 d .
H21 H 0.6207 0.1327 0.3700 0.027 Uiso 1 1 calc R
C22 C 0.4561(4) 0.0407(3) 0.2776(3) 0.0227(7) Uani 1 1 d .
H22 H 0.4161 -0.0137 0.3037 0.027 Uiso 1 1 calc R
C23 C 0.2892(4) -0.0137(3) 0.1337(2) 0.0218(7) Uani 1 1 d .
H23A H 0.3163 -0.0734 0.0842 0.026 Uiso 1 1 calc R
H23B H 0.2516 0.0323 0.1034 0.026 Uiso 1 1 calc R
C24 C 0.1802(4) -0.0624(3) 0.1854(3) 0.0213(7) Uani 1 1 d .
C25 C 0.1438(4) -0.1759(3) 0.1595(3) 0.0275(8) Uani 1 1 d .
H25 H 0.1902 -0.2192 0.1133 0.033 Uiso 1 1 calc R
C26 C 0.0400(4) -0.2262(3) 0.2011(3) 0.0325(9) Uani 1 1 d .
H26 H 0.0140 -0.3035 0.1816 0.039 Uiso 1 1 calc R
C27 C -0.0241(4) -0.1651(3) 0.2692(3) 0.0334(9) Uani 1 1 d .
H27 H -0.0937 -0.1999 0.2979 0.040 Uiso 1 1 calc R
C28 C 0.0117(4) -0.0511(3) 0.2972(3) 0.0267(8) Uani 1 1 d .
H28 H -0.0328 -0.0089 0.3455 0.032 Uiso 1 1 calc R
C29 C 0.1127(3) 0.0009(3) 0.2545(2) 0.0181(7) Uani 1 1 d .
C30 C 0.1443(4) 0.1244(3) 0.2874(2) 0.0210(7) Uani 1 1 d .
H30A H 0.0946 0.1510 0.3428 0.025 Uiso 1 1 calc R
H30B H 0.2427 0.1513 0.3063 0.025 Uiso 1 1 calc R
N1 N 0.1065(3) 0.1699(2) 0.2146(2) 0.0192(6) Uani 1 1 d .
N2 N 0.1066(3) 0.2752(2) 0.1328(2) 0.0187(6) Uani 1 1 d .
N3 N 0.2240(3) 0.4565(2) 0.1426(2) 0.0177(6) Uani 1 1 d .
N4 N 0.3953(3) 0.5859(2) 0.2119(2) 0.0184(6) Uani 1 1 d .
N5 N 0.5903(3) 0.5160(2) 0.3841(2) 0.0197(6) Uani 1 1 d .
N6 N 0.6730(3) 0.3744(2) 0.3249(2) 0.0209(6) Uani 1 1 d .
N7 N 0.5910(3) 0.1790(2) 0.2527(2) 0.0192(6) Uani 1 1 d .
N8 N 0.4108(3) 0.0532(2) 0.19624(19) 0.0185(6) Uani 1 1 d .
P1 P 0.65707(10) 0.86919(8) 0.07256(6) 0.02027(19) Uani 1 1 d .
P2 P 0.24967(10) 0.57867(8) 0.93269(7) 0.0238(2) Uani 1 1 d .
P3 P 0.09674(10) 0.73820(8) 0.49180(7) 0.0246(2) Uani 1 1 d .
F1 F 0.7197(2) 0.78444(19) 0.10646(16) 0.0312(5) Uani 1 1 d .
F2 F 0.5937(3) 0.9533(2) 0.03741(18) 0.0409(6) Uani 1 1 d .
F3 F 0.5187(2) 0.83735(19) 0.11703(15) 0.0279(5) Uani 1 1 d .
F4 F 0.7954(2) 0.9013(2) 0.02746(17) 0.0345(6) Uani 1 1 d .
F5 F 0.6013(2) 0.7757(2) -0.02477(15) 0.0332(5) Uani 1 1 d .
F6 F 0.7137(2) 0.96338(19) 0.16862(16) 0.0334(6) Uani 1 1 d .
F7 F 0.2727(3) 0.7093(2) 0.95550(18) 0.0404(6) Uani 1 1 d .
F8 F 0.2279(3) 0.4519(2) 0.9096(2) 0.0543(8) Uani 1 1 d .
F9 F 0.3620(3) 0.5791(2) 0.85964(19) 0.0390(6) Uani 1 1 d .
F10 F 0.1374(3) 0.5827(3) 1.0053(2) 0.0559(8) Uani 1 1 d .
F11 F 0.3631(3) 0.5976(3) 1.0120(2) 0.0595(9) Uani 1 1 d .
F12 F 0.1352(3) 0.5661(3) 0.8531(2) 0.0547(8) Uani 1 1 d .
F13 F 0.1815(3) 0.8196(2) 0.4446(2) 0.0473(7) Uani 1 1 d .
F14 F 0.0133(3) 0.6582(2) 0.5412(2) 0.0496(7) Uani 1 1 d .
F15 F 0.0547(3) 0.6491(2) 0.39300(19) 0.0541(8) Uani 1 1 d .
F16 F 0.1395(3) 0.8297(2) 0.59274(18) 0.0464(7) Uani 1 1 d .
F17 F 0.2313(2) 0.6934(2) 0.5035(2) 0.0438(7) Uani 1 1 d .
F18 F -0.0357(3) 0.7848(2) 0.48319(18) 0.0398(6) Uani 1 1 d .

loop_
_atom_site_aniso_label
_atom_site_aniso_U_11
_atom_site_aniso_U_22
_atom_site_aniso_U_33
_atom_site_aniso_U_23
_atom_site_aniso_U_13
_atom_site_aniso_U_12
Au1 0.01346(6) 0.01572(6) 0.01812(7) 0.00529(5) -0.00105(4) 0.00243(4)
C1 0.0157(16) 0.0138(16) 0.0207(17) 0.0005(13) -0.0002(13) 0.0050(13)
C2 0.0138(16) 0.0230(19) 0.036(2) 0.0078(16) 0.0006(15) 0.0012(14)
C3 0.0142(17) 0.0245(19) 0.033(2) 0.0061(16) -0.0073(15) 0.0028(14)
C4 0.0198(17) 0.0197(17) 0.0187(17) 0.0053(14) -0.0005(13) 0.0050(14)
C5 0.0198(17) 0.0215(17) 0.0154(16) 0.0053(13) 0.0016(13) 0.0062(14)
C6 0.0236(19) 0.0246(19) 0.027(2) 0.0043(16) 0.0041(15) 0.0118(15)
C7 0.0233(18) 0.0210(18) 0.0248(19) 0.0035(15) 0.0024(15) 0.0083(15)
C8 0.0230(18) 0.0180(17) 0.0214(18) 0.0042(14) 0.0038(14) -0.0033(14)
C9 0.0196(17) 0.0197(17) 0.0180(17) 0.0042(14) 0.0039(13) 0.0036(14)
C10 0.0275(19) 0.0188(17) 0.0241(19) 0.0092(15) 0.0057(15) 0.0031(15)
C11 0.031(2) 0.0185(18) 0.028(2) 0.0040(15) 0.0037(16) 0.0024(15)
C12 0.041(2) 0.0229(19) 0.0184(18) -0.0015(15) -0.0021(16) 0.0017(17)
C13 0.033(2) 0.0247(19) 0.0170(17) 0.0049(15) 0.0025(15) 0.0037(16)
C14 0.0173(16) 0.0161(16) 0.0244(18) 0.0072(14) 0.0032(14) 0.0024(13)
C15 0.0227(18) 0.0184(17) 0.0207(17) 0.0072(14) 0.0023(14) 0.0028(14)
C16 0.0191(17) 0.0192(17) 0.0193(17) 0.0113(14) 0.0027(13) 0.0038(13)
C17 0.024(2) 0.026(2) 0.039(2) 0.0133(18) -0.0104(17) -0.0013(16)
C18 0.0179(18) 0.028(2) 0.044(2) 0.0147(18) -0.0108(17) -0.0018(15)
C19 0.0184(17) 0.0219(18) 0.033(2) 0.0115(16) 0.0046(15) 0.0036(14)
C20 0.0242(18) 0.0201(17) 0.0211(17) 0.0070(14) 0.0064(14) 0.0108(14)
C21 0.0246(19) 0.0219(18) 0.0227(18) 0.0083(15) 0.0021(14) 0.0086(15)
C22 0.0255(19) 0.0234(18) 0.0211(18) 0.0079(15) 0.0043(14) 0.0080(15)
C23 0.0205(18) 0.0258(19) 0.0169(17) 0.0033(14) 0.0008(13) 0.0055(14)
C24 0.0202(17) 0.0227(18) 0.0208(18) 0.0068(14) -0.0013(14) 0.0050(14)
C25 0.027(2) 0.0235(19) 0.031(2) 0.0037(16) 0.0010(16) 0.0104(16)
C26 0.034(2) 0.0184(19) 0.044(3) 0.0117(18) -0.0071(19) 0.0023(16)
C27 0.025(2) 0.031(2) 0.048(3) 0.020(2) 0.0045(18) 0.0030(17)
C28 0.0246(19) 0.029(2) 0.032(2) 0.0151(17) 0.0061(16) 0.0099(16)
C29 0.0170(16) 0.0175(16) 0.0216(17) 0.0087(14) 0.0012(13) 0.0040(13)
C30 0.0211(18) 0.0212(18) 0.0215(18) 0.0070(14) 0.0034(14) 0.0059(14)
N1 0.0169(14) 0.0172(14) 0.0226(15) 0.0050(12) 0.0004(11) 0.0039(11)
N2 0.0174(14) 0.0160(14) 0.0209(15) 0.0032(12) -0.0025(11) 0.0041(11)
N3 0.0200(14) 0.0155(14) 0.0188(14) 0.0064(11) 0.0004(11) 0.0049(11)
N4 0.0208(15) 0.0165(14) 0.0168(14) 0.0050(11) 0.0013(11) 0.0020(11)
N5 0.0188(15) 0.0187(15) 0.0225(15) 0.0095(12) -0.0029(12) 0.0015(12)
N6 0.0152(14) 0.0216(15) 0.0275(16) 0.0114(13) -0.0011(12) 0.0023(12)
N7 0.0184(14) 0.0192(15) 0.0226(15) 0.0086(12) 0.0034(12) 0.0066(12)
N8 0.0213(15) 0.0184(14) 0.0146(14) 0.0023(11) 0.0023(11) 0.0062(12)
P1 0.0219(5) 0.0216(5) 0.0184(4) 0.0068(4) 0.0039(4) 0.0062(4)
P2 0.0205(5) 0.0257(5) 0.0258(5) 0.0087(4) 0.0031(4) 0.0055(4)
P3 0.0190(5) 0.0256(5) 0.0264(5) 0.0051(4) 0.0000(4) 0.0039(4)
F1 0.0358(13) 0.0371(14) 0.0285(12) 0.0153(10) 0.0048(10) 0.0178(11)
F2 0.0564(17) 0.0424(15) 0.0423(15) 0.0270(13) 0.0195(13) 0.0300(13)
F3 0.0205(11) 0.0341(13) 0.0285(12) 0.0099(10) 0.0052(9) 0.0047(10)
F4 0.0323(13) 0.0381(14) 0.0330(13) 0.0118(11) 0.0159(10) 0.0051(11)
F5 0.0352(13) 0.0384(14) 0.0205(11) -0.0002(10) -0.0011(10) 0.0111(11)
F6 0.0328(13) 0.0305(13) 0.0258(12) -0.0005(10) 0.0061(10) -0.0037(10)
F7 0.0547(17) 0.0297(13) 0.0405(15) 0.0129(11) 0.0099(12) 0.0142(12)
F8 0.070(2) 0.0219(13) 0.069(2) 0.0127(13) 0.0242(16) 0.0065(13)
F9 0.0337(14) 0.0422(15) 0.0520(16) 0.0230(13) 0.0225(12) 0.0187(12)
F10 0.0568(19) 0.059(2) 0.0593(19) 0.0265(16) 0.0344(16) 0.0157(16)
F11 0.061(2) 0.065(2) 0.0568(19) 0.0419(17) -0.0255(15) -0.0093(16)
F12 0.0324(15) 0.071(2) 0.0542(18) 0.0189(16) -0.0147(13) -0.0016(14)
F13 0.0425(16) 0.0495(17) 0.0544(18) 0.0295(15) 0.0077(13) -0.0011(13)
F14 0.0306(14) 0.0581(19) 0.075(2) 0.0444(17) 0.0093(14) 0.0055(13)
F15 0.0420(16) 0.0521(18) 0.0414(16) -0.0176(13) -0.0004(13) 0.0021(14)
F16 0.0344(14) 0.0558(18) 0.0347(15) -0.0048(13) -0.0043(11) 0.0086(13)
F17 0.0245(13) 0.0465(16) 0.0654(19) 0.0193(14) 0.0053(12) 0.0168(12)
F18 0.0304(13) 0.0493(16) 0.0412(15) 0.0118(12) -0.0037(11) 0.0165(12)

loop_
_atom_type_symbol
_atom_type_description
_atom_type_scat_dispersion_real
_atom_type_scat_dispersion_imag
_atom_type_scat_source
C C 0.0033 0.0016 'International Tables Vol C Tables 4.2.6.8 and 6.1.1.4'
H H 0.0000 0.0000 'International Tables Vol C Tables 4.2.6.8 and 6.1.1.4'
N N 0.0061 0.0033 'International Tables Vol C Tables 4.2.6.8 and 6.1.1.4'
F F 0.0171 0.0103 'International Tables Vol C Tables 4.2.6.8 and 6.1.1.4'
P P 0.1023 0.0942 'International Tables Vol C Tables 4.2.6.8 and 6.1.1.4'
Au Au -2.0133 8.8022 'International Tables Vol C Tables 4.2.6.8 and 6.1.1.4'

loop_
_geom_angle_atom_site_label_1
_geom_angle_atom_site_label_2
_geom_angle_atom_site_label_3
_geom_angle
C1 Au1 C16 178.92(14)
N1 C1 N2 103.9(3)
N1 C1 Au1 125.0(3)
N2 C1 Au1 131.1(3)
C3 C2 N1 107.0(3)
C2 C3 N2 106.4(3)
N3 C4 N2 111.1(3)
N4 C5 N3 108.3(3)
C7 C6 N3 106.5(3)
C6 C7 N4 107.5(3)
N4 C8 C9 114.6(3)
C10 C9 C14 119.2(3)
C10 C9 C8 116.4(3)
C14 C9 C8 124.1(3)
C11 C10 C9 120.9(3)
C12 C11 C10 119.7(4)
C11 C12 C13 119.9(4)
C12 C13 C14 121.6(3)
C13 C14 C9 118.7(3)
C13 C14 C15 118.2(3)
C9 C14 C15 123.1(3)
N5 C15 C14 112.4(3)
N5 C16 N6 105.2(3)
N5 C16 Au1 125.2(3)
N6 C16 Au1 129.6(3)
C18 C17 N5 106.7(3)
C17 C18 N6 106.9(3)
N7 C19 N6 113.0(3)
N8 C20 N7 108.2(3)
C22 C21 N7 106.7(3)
C21 C22 N8 107.4(3)
N8 C23 C24 112.2(3)
C25 C24 C29 119.5(3)
C25 C24 C23 117.4(3)
C29 C24 C23 123.1(3)
C26 C25 C24 120.4(4)
C27 C26 C25 120.3(4)
C26 C27 C28 120.4(4)
C29 C28 C27 120.2(4)
C28 C29 C24 119.2(3)
C28 C29 C30 117.2(3)
C24 C29 C30 123.6(3)
N1 C30 C29 112.6(3)
C1 N1 C2 111.8(3)
C1 N1 C30 123.7(3)
C2 N1 C30 124.4(3)
C1 N2 C3 110.9(3)
C1 N2 C4 127.1(3)
C3 N2 C4 121.4(3)
C5 N3 C6 108.8(3)
C5 N3 C4 124.0(3)
C6 N3 C4 127.2(3)
C5 N4 C7 108.9(3)
C5 N4 C8 123.1(3)
C7 N4 C8 128.0(3)
C16 N5 C17 110.8(3)
C16 N5 C15 125.6(3)
C17 N5 C15 123.6(3)
C16 N6 C18 110.4(3)
C16 N6 C19 127.7(3)
C18 N6 C19 120.7(3)
C20 N7 C21 109.0(3)
C20 N7 C19 123.8(3)
C21 N7 C19 127.2(3)
C20 N8 C22 108.6(3)
C20 N8 C23 124.6(3)
C22 N8 C23 126.8(3)
F1 P1 F3 90.21(13)
F1 P1 F2 179.37(15)
F3 P1 F2 89.85(13)
F1 P1 F6 90.49(14)
F3 P1 F6 89.81(12)
F2 P1 F6 90.14(15)
F1 P1 F4 90.10(13)
F3 P1 F4 179.65(15)
F2 P1 F4 89.84(14)
F6 P1 F4 90.35(13)
F1 P1 F5 90.01(13)
F3 P1 F5 90.88(13)
F2 P1 F5 89.36(14)
F6 P1 F5 179.14(15)
F4 P1 F5 88.95(13)
F8 P2 F11 90.96(18)
F8 P2 F10 90.43(16)
F11 P2 F10 90.38(18)
F8 P2 F9 91.63(15)
F11 P2 F9 90.24(17)
F10 P2 F9 177.84(16)
F8 P2 F12 91.98(18)
F11 P2 F12 177.06(18)
F10 P2 F12 89.64(18)
F9 P2 F12 89.64(16)
F8 P2 F7 179.40(16)
F11 P2 F7 89.27(16)
F10 P2 F7 90.13(15)
F9 P2 F7 87.82(14)
F12 P2 F7 87.79(16)
F15 P3 F13 90.26(17)
F15 P3 F18 90.33(16)
F13 P3 F18 90.97(16)
F15 P3 F14 90.92(18)
F13 P3 F14 178.79(18)
F18 P3 F14 89.29(15)
F15 P3 F17 91.29(16)
F13 P3 F17 89.27(15)
F18 P3 F17 178.37(16)
F14 P3 F17 90.44(15)
F15 P3 F16 179.80(19)
F13 P3 F16 89.64(16)
F18 P3 F16 89.50(15)
F14 P3 F16 89.18(17)
F17 P3 F16 88.88(15)

loop_
_geom_bond_atom_site_label_1
_geom_bond_atom_site_label_2
_geom_bond_distance
Au1 C1 2.024(3)
Au1 C16 2.033(3)
C1 N1 1.346(4)
C1 N2 1.361(4)
C2 C3 1.341(5)
C2 N1 1.370(5)
C3 N2 1.383(4)
C4 N3 1.450(4)
C4 N2 1.475(4)
C5 N4 1.329(4)
C5 N3 1.336(4)
C6 C7 1.350(5)
C6 N3 1.389(4)
C7 N4 1.379(5)
C8 N4 1.480(4)
C8 C9 1.517(5)
C9 C10 1.395(5)
C9 C14 1.406(5)
C10 C11 1.389(5)
C11 C12 1.373(6)
C12 C13 1.384(5)
C13 C14 1.387(5)
C14 C15 1.506(5)
C15 N5 1.476(5)
C16 N5 1.341(4)
C16 N6 1.353(4)
C17 C18 1.336(6)
C17 N5 1.395(5)
C18 N6 1.392(5)
C19 N7 1.456(4)
C19 N6 1.460(5)
C20 N8 1.332(5)
C20 N7 1.336(5)
C21 C22 1.353(5)
C21 N7 1.376(4)
C22 N8 1.376(5)
C23 N8 1.483(4)
C23 C24 1.517(5)
C24 C25 1.396(5)
C24 C29 1.400(5)
C25 C26 1.393(6)
C26 C27 1.357(6)
C27 C28 1.400(6)
C28 C29 1.397(5)
C29 C30 1.514(5)
C30 N1 1.486(5)
P1 F1 1.592(2)
P1 F3 1.598(2)
P1 F2 1.599(3)
P1 F6 1.601(2)
P1 F4 1.604(2)
P1 F5 1.608(2)
P2 F8 1.568(3)
P2 F11 1.572(3)
P2 F10 1.590(3)
P2 F9 1.598(3)
P2 F12 1.603(3)
P2 F7 1.617(3)
P3 F15 1.580(3)
P3 F13 1.592(3)
P3 F18 1.594(3)
P3 F14 1.597(3)
P3 F17 1.609(3)
P3 F16 1.616(3)
